data_4112924
loop_
_publ_author_name
'Shin Takemoto'
'Tomoharu Kobayashi'
'Hiroyuki Matsuzaka'

_publ_section_title
;
 Reactivity of Amido Ligands on a Dinuclear Ru(II) Center: Formation of
 Imido Complexes and C-N Coupling Reaction with Alkyne
;
_journal_name_full 'Journal of the American Chemical Society'
_journal_page_first 10802
_journal_page_last 10803
_journal_paper_doi 10.1021/ja047920s
_journal_volume 126
_journal_year 2004
_chemical_formula_sum 'C31 H44 N2 Ru2'
_chemical_formula_weight 646.82
_chemical_name_systematic
; 
 ? 
;
_space_group_IT_number 14
_symmetry_cell_setting monoclinic
_symmetry_space_group_name_Hall '-P 2ybc'
_symmetry_space_group_name_H-M 'P 1 21/c 1'
_atom_sites_solution_hydrogens geom
_atom_sites_solution_primary direct
_atom_sites_solution_secondary difmap
_audit_creation_method SHELXL-97
_cell_angle_alpha 90.00
_cell_angle_beta 104.395(5)
_cell_angle_gamma 90.00
_cell_formula_units_Z 4
_cell_length_a 10.4556(7)
_cell_length_b 20.399(3)
_cell_length_c 14.3790(14)
_cell_measurement_temperature 296(2)
_cell_volume 2970.5(6)
_computing_cell_refinement 'RIGAKU PROCESS AUTO'
_computing_data_collection 'RIGAKU PROCESS AUTO'
_computing_data_reduction 'RIGAKU PROCESS AUTO'
_computing_structure_refinement 'SHELXL-97 (Sheldrick, 1997)'
_computing_structure_solution 'SHELXS-97 (Sheldrick, 1990)'
_diffrn_ambient_temperature 296(2)
_diffrn_measured_fraction_theta_full 0.989
_diffrn_measured_fraction_theta_max 0.989
_diffrn_measurement_device_type 'RIGAKU RAPID'
_diffrn_radiation_monochromator graphite
_diffrn_radiation_source 'fine-focus sealed tube'
_diffrn_radiation_type MoK\a
_diffrn_radiation_wavelength 0.71075
_diffrn_reflns_av_R_equivalents 0.0529
_diffrn_reflns_av_sigmaI/netI 0.0447
_diffrn_reflns_limit_h_max 13
_diffrn_reflns_limit_h_min -13
_diffrn_reflns_limit_k_max 26
_diffrn_reflns_limit_k_min -26
_diffrn_reflns_limit_l_max 18
_diffrn_reflns_limit_l_min -16
_diffrn_reflns_number 25536
_diffrn_reflns_theta_full 27.40
_diffrn_reflns_theta_max 27.40
_diffrn_reflns_theta_min 3.54
_exptl_absorpt_coefficient_mu 1.037
_exptl_absorpt_correction_T_max 0.9034
_exptl_absorpt_correction_T_min 0.7461
_exptl_absorpt_correction_type empirical
_exptl_absorpt_process_details ABSCOR
_exptl_crystal_colour red
_exptl_crystal_density_diffrn 1.446
_exptl_crystal_description platelet
_exptl_crystal_F_000 1328
_exptl_crystal_size_max 0.30
_exptl_crystal_size_mid 0.30
_exptl_crystal_size_min 0.10
_refine_diff_density_max 1.071
_refine_diff_density_min -0.583
_refine_diff_density_rms 0.104
_refine_ls_extinction_method none
_refine_ls_goodness_of_fit_ref 1.052
_refine_ls_hydrogen_treatment mixed
_refine_ls_matrix_type full
_refine_ls_number_parameters 316
_refine_ls_number_reflns 6690
_refine_ls_number_restraints 21
_refine_ls_restrained_S_all 1.078
_refine_ls_R_factor_all 0.0769
_refine_ls_R_factor_gt 0.0485
_refine_ls_shift/su_max 0.002
_refine_ls_shift/su_mean 0.000
_refine_ls_structure_factor_coef Fsqd
_refine_ls_weighting_details 'calc w=1/[\s^2^(Fo^2^)+(0.0633P)^2^+1.1147P] where P=(Fo^2^+2Fc^2^)/3'
_refine_ls_weighting_scheme calc
_refine_ls_wR_factor_gt 0.1142
_refine_ls_wR_factor_ref 0.1241
_reflns_number_gt 4771
_reflns_number_total 6690
_reflns_threshold_expression >2sigma(I)
_cod_data_source_file ja047920ssi20040625_085521.cif
_cod_data_source_block shelxl
_cod_database_code 4112924

loop_
_symmetry_equiv_pos_as_xyz
'x, y, z'
'-x, y+1/2, -z+1/2'
'-x, -y, -z'
'x, -y-1/2, z-1/2'

loop_
_atom_site_label
_atom_site_type_symbol
_atom_site_fract_x
_atom_site_fract_y
_atom_site_fract_z
_atom_site_U_iso_or_equiv
_atom_site_adp_type
_atom_site_occupancy
_atom_site_symmetry_multiplicity
_atom_site_calc_flag
_atom_site_refinement_flags
Ru1 Ru 0.64125(3) 0.241818(19) 0.64482(3) 0.03983(12) Uani 1 1 d .
Ru2 Ru 0.87472(3) 0.231598(19) 0.60362(2) 0.03832(12) Uani 1 1 d .
N1 N 0.7506(3) 0.1712(2) 0.6282(3) 0.0444(9) Uani 1 1 d .
N3 N 0.7925(17) 0.3741(4) 0.6054(17) 0.069(4) Uani 0.65 1 d PD
N4 N 0.750(4) 0.3772(5) 0.620(4) 0.088(10) Uani 0.35 1 d PD
C1 C 0.7428(4) 0.1027(3) 0.6308(3) 0.0469(12) Uani 1 1 d .
C2 C 0.7856(6) 0.0691(3) 0.7157(4) 0.0687(16) Uani 1 1 d .
H2 H 0.8205 0.0923 0.7719 0.082 Uiso 1 1 calc R
C3 C 0.7778(7) 0.0016(3) 0.7194(6) 0.093(2) Uani 1 1 d .
H3 H 0.8053 -0.0201 0.7779 0.112 Uiso 1 1 calc R
C4 C 0.7300(7) -0.0329(4) 0.6379(6) 0.094(2) Uani 1 1 d .
H4 H 0.7268 -0.0785 0.6401 0.112 Uiso 1 1 calc R
C5 C 0.6864(7) -0.0010(3) 0.5517(6) 0.093(2) Uani 1 1 d .
H5 H 0.6525 -0.0246 0.4956 0.112 Uiso 1 1 calc R
C6 C 0.6936(6) 0.0670(3) 0.5493(4) 0.0721(16) Uani 1 1 d .
H6 H 0.6643 0.0886 0.4910 0.086 Uiso 1 1 calc R
C7 C 0.7662(4) 0.3151(3) 0.6168(3) 0.0480(12) Uani 1 1 d D
C8 C 0.7716(7) 0.4413(4) 0.6049(7) 0.1037(17) Uani 1 1 d D
C9 C 0.8264(13) 0.4633(7) 0.7138(12) 0.1037(17) Uani 0.50 1 d PD
C10 C 0.8512(13) 0.4747(7) 0.5431(11) 0.1037(17) Uani 0.50 1 d PD
C11 C 0.6265(14) 0.4633(7) 0.5643(11) 0.1037(17) Uani 0.50 1 d PD
C12 C 0.5138(5) 0.3012(3) 0.7177(4) 0.0638(16) Uani 1 1 d .
C13 C 0.4484(5) 0.2945(3) 0.6181(4) 0.0579(13) Uani 1 1 d .
C14 C 0.4278(4) 0.2268(3) 0.5984(4) 0.0540(13) Uani 1 1 d .
C15 C 0.4760(5) 0.1915(3) 0.6829(4) 0.0584(14) Uani 1 1 d .
C16 C 0.5338(5) 0.2356(3) 0.7560(4) 0.0614(15) Uani 1 1 d .
C17 C 0.5430(7) 0.3621(4) 0.7759(6) 0.113(3) Uani 1 1 d .
H17A H 0.6351 0.3723 0.7870 0.169 Uiso 1 1 calc R
H17B H 0.5212 0.3556 0.8363 0.169 Uiso 1 1 calc R
H17C H 0.4914 0.3975 0.7420 0.169 Uiso 1 1 calc R
C18 C 0.3941(6) 0.3484(4) 0.5484(5) 0.103(3) Uani 1 1 d .
H18A H 0.4501 0.3544 0.5053 0.155 Uiso 1 1 calc R
H18B H 0.3907 0.3884 0.5829 0.155 Uiso 1 1 calc R
H18C H 0.3068 0.3370 0.5123 0.155 Uiso 1 1 calc R
C19 C 0.3534(5) 0.1984(4) 0.5042(4) 0.091(2) Uani 1 1 d .
H19A H 0.3771 0.1531 0.5009 0.136 Uiso 1 1 calc R
H19B H 0.3754 0.2221 0.4526 0.136 Uiso 1 1 calc R
H19C H 0.2603 0.2018 0.4987 0.136 Uiso 1 1 calc R
C20 C 0.4623(7) 0.1183(4) 0.6953(7) 0.111(3) Uani 1 1 d .
H20A H 0.3828 0.1095 0.7151 0.166 Uiso 1 1 calc R
H20B H 0.5369 0.1024 0.7433 0.166 Uiso 1 1 calc R
H20C H 0.4585 0.0966 0.6354 0.166 Uiso 1 1 calc R
C21 C 0.5922(7) 0.2184(5) 0.8589(5) 0.119(3) Uani 1 1 d .
H21A H 0.5231 0.2147 0.8918 0.178 Uiso 1 1 calc R
H21B H 0.6529 0.2521 0.8885 0.178 Uiso 1 1 calc R
H21C H 0.6382 0.1774 0.8624 0.178 Uiso 1 1 calc R
C22 C 0.9845(4) 0.2076(3) 0.4975(4) 0.0556(13) Uani 1 1 d .
C23 C 1.0385(5) 0.1707(3) 0.5808(4) 0.0545(13) Uani 1 1 d .
C24 C 1.0870(4) 0.2152(3) 0.6568(4) 0.0528(13) Uani 1 1 d .
C25 C 1.0704(5) 0.2799(3) 0.6185(4) 0.0599(15) Uani 1 1 d .
C26 C 1.0065(5) 0.2756(3) 0.5199(4) 0.0548(13) Uani 1 1 d .
C27 C 0.9319(6) 0.1790(4) 0.3993(5) 0.099(3) Uani 1 1 d .
H27A H 1.0042 0.1653 0.3738 0.149 Uiso 1 1 calc R
H27B H 0.8808 0.2115 0.3579 0.149 Uiso 1 1 calc R
H27C H 0.8770 0.1420 0.4034 0.149 Uiso 1 1 calc R
C28 C 1.0481(6) 0.0969(3) 0.5881(6) 0.099(2) Uani 1 1 d .
H28A H 0.9875 0.0776 0.5337 0.149 Uiso 1 1 calc R
H28B H 1.0266 0.0827 0.6460 0.149 Uiso 1 1 calc R
H28C H 1.1365 0.0834 0.5891 0.149 Uiso 1 1 calc R
C29 C 1.1594(6) 0.1984(5) 0.7579(4) 0.099(3) Uani 1 1 d .
H29A H 1.1343 0.1552 0.7734 0.149 Uiso 1 1 calc R
H29B H 1.1374 0.2296 0.8014 0.149 Uiso 1 1 calc R
H29C H 1.2528 0.1995 0.7635 0.149 Uiso 1 1 calc R
C30 C 1.1225(6) 0.3403(3) 0.6756(6) 0.104(3) Uani 1 1 d .
H30A H 1.1081 0.3778 0.6340 0.156 Uiso 1 1 calc R
H30B H 1.2154 0.3353 0.7037 0.156 Uiso 1 1 calc R
H30C H 1.0773 0.3463 0.7255 0.156 Uiso 1 1 calc R
C31 C 0.9746(7) 0.3306(4) 0.4505(5) 0.097(2) Uani 1 1 d .
H31A H 0.9040 0.3562 0.4637 0.145 Uiso 1 1 calc R
H31B H 0.9479 0.3134 0.3864 0.145 Uiso 1 1 calc R
H31C H 1.0512 0.3578 0.4565 0.145 Uiso 1 1 calc R
C32 C 0.7063(13) 0.4569(7) 0.4937(12) 0.1037(17) Uani 0.50 1 d PD
C33 C 0.6890(13) 0.4777(7) 0.6625(11) 0.1037(17) Uani 0.50 1 d PD
C34 C 0.9097(14) 0.4722(7) 0.6413(11) 0.1037(17) Uani 0.50 1 d PD

loop_
_atom_site_aniso_label
_atom_site_aniso_U_11
_atom_site_aniso_U_22
_atom_site_aniso_U_33
_atom_site_aniso_U_23
_atom_site_aniso_U_13
_atom_site_aniso_U_12
Ru1 0.03062(18) 0.0520(3) 0.0385(2) -0.00151(15) 0.01150(14) 0.00252(15)
Ru2 0.03130(18) 0.0449(2) 0.0410(2) -0.00033(16) 0.01318(14) -0.00113(14)
N1 0.037(2) 0.046(3) 0.054(2) 0.0009(17) 0.0176(17) 0.0019(16)
N3 0.074(9) 0.039(5) 0.093(10) 0.004(5) 0.018(6) 0.004(4)
N4 0.10(3) 0.048(12) 0.12(2) 0.001(11) 0.040(18) -0.004(10)
C1 0.038(2) 0.043(3) 0.060(3) 0.001(2) 0.013(2) -0.0011(19)
C2 0.072(4) 0.057(4) 0.069(4) 0.007(3) 0.002(3) -0.004(3)
C3 0.108(5) 0.055(4) 0.105(6) 0.023(4) 0.003(4) 0.001(4)
C4 0.098(5) 0.047(4) 0.128(7) 0.001(4) 0.013(5) -0.006(3)
C5 0.118(6) 0.061(4) 0.089(5) -0.023(4) 0.004(4) -0.022(4)
C6 0.084(4) 0.056(4) 0.067(4) -0.002(3) 0.003(3) -0.006(3)
C7 0.042(2) 0.054(3) 0.046(3) 0.002(2) 0.0070(19) 0.006(2)
C8 0.093(4) 0.068(3) 0.155(5) 0.002(3) 0.040(3) 0.004(2)
C9 0.093(4) 0.068(3) 0.155(5) 0.002(3) 0.040(3) 0.004(2)
C10 0.093(4) 0.068(3) 0.155(5) 0.002(3) 0.040(3) 0.004(2)
C11 0.093(4) 0.068(3) 0.155(5) 0.002(3) 0.040(3) 0.004(2)
C12 0.045(3) 0.079(4) 0.077(4) -0.027(3) 0.031(3) -0.006(3)
C13 0.040(3) 0.071(4) 0.066(4) 0.008(3) 0.020(2) 0.010(3)
C14 0.030(2) 0.070(4) 0.064(3) -0.010(3) 0.016(2) -0.008(2)
C15 0.045(3) 0.070(4) 0.067(4) 0.003(3) 0.028(2) 0.000(2)
C16 0.042(3) 0.096(5) 0.051(3) 0.007(3) 0.022(2) 0.010(3)
C17 0.097(5) 0.117(7) 0.142(7) -0.073(6) 0.062(5) -0.022(5)
C18 0.071(4) 0.117(6) 0.131(6) 0.057(5) 0.044(4) 0.049(4)
C19 0.048(3) 0.140(7) 0.082(5) -0.030(4) 0.011(3) -0.025(4)
C20 0.082(5) 0.084(5) 0.191(9) 0.030(6) 0.078(5) -0.003(4)
C21 0.084(5) 0.228(11) 0.053(4) 0.034(5) 0.033(3) 0.028(6)
C22 0.039(2) 0.073(4) 0.061(3) -0.018(3) 0.023(2) -0.009(2)
C23 0.045(3) 0.058(3) 0.068(4) -0.002(3) 0.027(2) 0.006(2)
C24 0.030(2) 0.075(4) 0.056(3) 0.003(3) 0.016(2) 0.010(2)
C25 0.040(3) 0.066(4) 0.082(4) -0.021(3) 0.029(3) -0.007(2)
C26 0.045(3) 0.066(4) 0.064(3) 0.012(3) 0.033(2) 0.002(2)
C27 0.070(4) 0.161(8) 0.074(5) -0.045(5) 0.032(3) -0.013(4)
C28 0.081(4) 0.064(4) 0.170(8) 0.001(5) 0.064(5) 0.016(4)
C29 0.059(4) 0.172(8) 0.068(4) 0.015(5) 0.019(3) 0.040(4)
C30 0.070(4) 0.094(5) 0.160(7) -0.072(5) 0.053(4) -0.044(4)
C31 0.102(5) 0.110(6) 0.098(5) 0.044(5) 0.061(4) 0.023(4)
C32 0.093(4) 0.068(3) 0.155(5) 0.002(3) 0.040(3) 0.004(2)
C33 0.093(4) 0.068(3) 0.155(5) 0.002(3) 0.040(3) 0.004(2)
C34 0.093(4) 0.068(3) 0.155(5) 0.002(3) 0.040(3) 0.004(2)

loop_
_atom_type_symbol
_atom_type_description
_atom_type_scat_dispersion_real
_atom_type_scat_dispersion_imag
_atom_type_scat_source
C C 0.0033 0.0016 'International Tables Vol C Tables 4.2.6.8 and 6.1.1.4'
H H 0.0000 0.0000 'International Tables Vol C Tables 4.2.6.8 and 6.1.1.4'
N N 0.0061 0.0033 'International Tables Vol C Tables 4.2.6.8 and 6.1.1.4'
Ru Ru -1.2594 0.8363 'International Tables Vol C Tables 4.2.6.8 and 6.1.1.4'

loop_
_geom_angle_atom_site_label_1
_geom_angle_atom_site_label_2
_geom_angle_atom_site_label_3
_geom_angle
N1 Ru1 C7 95.40(18)
N1 Ru1 C16 119.2(2)
C7 Ru1 C16 130.2(2)
N1 Ru1 C14 117.30(18)
C7 Ru1 C14 132.9(2)
C16 Ru1 C14 62.7(2)
N1 Ru1 C15 102.37(19)
C7 Ru1 C15 162.18(19)
C16 Ru1 C15 37.4(2)
C14 Ru1 C15 37.1(2)
N1 Ru1 C13 153.4(2)
C7 Ru1 C13 101.7(2)
C16 Ru1 C13 62.9(2)
C14 Ru1 C13 37.3(2)
C15 Ru1 C13 62.2(2)
N1 Ru1 C12 156.6(2)
C7 Ru1 C12 100.1(2)
C16 Ru1 C12 38.1(2)
C14 Ru1 C12 62.51(19)
C15 Ru1 C12 62.6(2)
C13 Ru1 C12 37.3(2)
N1 Ru1 Ru2 45.14(11)
C7 Ru1 Ru2 50.28(13)
C16 Ru1 Ru2 146.08(14)
C14 Ru1 Ru2 147.66(14)
C15 Ru1 Ru2 147.45(15)
C13 Ru1 Ru2 147.06(14)
C12 Ru1 Ru2 146.20(14)
N1 Ru2 C7 95.81(19)
N1 Ru2 C24 121.39(19)
C7 Ru2 C24 128.5(2)
N1 Ru2 C22 119.43(19)
C7 Ru2 C22 129.9(2)
C24 Ru2 C22 62.96(19)
N1 Ru2 C23 104.86(19)
C7 Ru2 C23 159.3(2)
C24 Ru2 C23 37.57(19)
C22 Ru2 C23 37.5(2)
N1 Ru2 C26 155.57(19)
C7 Ru2 C26 98.25(19)
C24 Ru2 C26 62.66(19)
C22 Ru2 C26 37.8(2)
C23 Ru2 C26 62.60(19)
N1 Ru2 C25 158.0(2)
C7 Ru2 C25 97.90(19)
C24 Ru2 C25 37.6(2)
C22 Ru2 C25 62.41(19)
C23 Ru2 C25 62.3(2)
C26 Ru2 C25 36.9(2)
N1 Ru2 Ru1 45.29(12)
C7 Ru2 Ru1 50.52(14)
C24 Ru2 Ru1 147.39(13)
C22 Ru2 Ru1 147.71(13)
C23 Ru2 Ru1 150.13(14)
C26 Ru2 Ru1 144.38(13)
C25 Ru2 Ru1 144.51(13)
C1 N1 Ru2 134.7(3)
C1 N1 Ru1 135.7(3)
Ru2 N1 Ru1 89.57(18)
N4 N3 C7 80.4(17)
N4 N3 C8 75.1(15)
C7 N3 C8 155.4(12)
N3 N4 C7 74.7(17)
N3 N4 C8 82(2)
C7 N4 C8 157(2)
C2 C1 N1 120.9(5)
C2 C1 C6 117.8(5)
N1 C1 C6 121.4(5)
C1 C2 C3 121.5(6)
C4 C3 C2 119.9(7)
C3 C4 C5 120.2(7)
C6 C5 C4 119.2(6)
C5 C6 C1 121.4(6)
N4 C7 N3 24.9(15)
N4 C7 Ru2 153.5(13)
N3 C7 Ru2 129.1(7)
N4 C7 Ru1 127.1(12)
N3 C7 Ru1 151.6(7)
Ru2 C7 Ru1 79.20(19)
N3 C8 C11 115.2(11)
N3 C8 C34 105.6(11)
C11 C8 C34 139.0(10)
N3 C8 C10 109.7(10)
C11 C8 C10 106.1(9)
C34 C8 C10 54.1(6)
N3 C8 C33 125.9(11)
C11 C8 C33 55.4(6)
C34 C8 C33 102.9(9)
C10 C8 C33 124.3(10)
N3 C8 N4 22.9(14)
C11 C8 N4 98.7(19)
C34 C8 N4 121(2)
C10 C8 N4 131.9(15)
C33 C8 N4 103.8(15)
N3 C8 C9 104.8(13)
C11 C8 C9 111.6(8)
C34 C8 C9 58.2(6)
C10 C8 C9 109.4(8)
C33 C8 C9 56.3(6)
N4 C8 C9 98(2)
N3 C8 C32 103.2(13)
C11 C8 C32 55.5(6)
C34 C8 C32 112.8(8)
C10 C8 C32 59.3(6)
C33 C8 C32 106.6(8)
N4 C8 C32 108(2)
C9 C8 C32 152.0(10)
C8 C9 C33 59.7(9)
C8 C9 C34 59.3(8)
C33 C9 C34 106.6(13)
C34 C10 C8 63.8(10)
C34 C10 C32 126.1(14)
C8 C10 C32 63.1(8)
C33 C11 C32 120.1(13)
C33 C11 C8 61.6(9)
C32 C11 C8 64.2(9)
C13 C12 C16 106.4(5)
C13 C12 C17 128.5(7)
C16 C12 C17 124.8(6)
C13 C12 Ru1 70.9(3)
C16 C12 Ru1 68.3(3)
C17 C12 Ru1 130.6(4)
C14 C13 C12 107.7(5)
C14 C13 C18 124.6(6)
C12 C13 C18 127.3(6)
C14 C13 Ru1 69.5(3)
C12 C13 Ru1 71.8(3)
C18 C13 Ru1 130.0(4)
C15 C14 C13 109.0(5)
C15 C14 C19 125.6(6)
C13 C14 C19 125.2(6)
C15 C14 Ru1 71.7(3)
C13 C14 Ru1 73.1(3)
C19 C14 Ru1 126.2(4)
C14 C15 C16 108.6(5)
C14 C15 C20 125.9(6)
C16 C15 C20 125.4(6)
C14 C15 Ru1 71.2(3)
C16 C15 Ru1 70.6(3)
C20 C15 Ru1 126.4(4)
C15 C16 C12 108.3(5)
C15 C16 C21 125.9(7)
C12 C16 C21 125.5(7)
C15 C16 Ru1 72.0(3)
C12 C16 Ru1 73.6(3)
C21 C16 Ru1 125.6(4)
C23 C22 C26 108.6(5)
C23 C22 C27 124.7(6)
C26 C22 C27 126.1(6)
C23 C22 Ru2 72.2(3)
C26 C22 Ru2 73.0(3)
C27 C22 Ru2 127.8(3)
C22 C23 C24 107.8(5)
C22 C23 C28 126.6(6)
C24 C23 C28 125.5(6)
C22 C23 Ru2 70.3(3)
C24 C23 Ru2 70.5(3)
C28 C23 Ru2 126.3(4)
C23 C24 C25 108.0(5)
C23 C24 C29 126.8(6)
C25 C24 C29 124.8(6)
C23 C24 Ru2 71.9(3)
C25 C24 Ru2 73.0(3)
C29 C24 Ru2 126.7(3)
C26 C25 C24 108.2(5)
C26 C25 C30 128.0(6)
C24 C25 C30 123.7(6)
C26 C25 Ru2 71.5(3)
C24 C25 Ru2 69.4(3)
C30 C25 Ru2 127.7(4)
C25 C26 C22 107.2(5)
C25 C26 C31 126.9(6)
C22 C26 C31 125.8(6)
C25 C26 Ru2 71.6(3)
C22 C26 Ru2 69.2(3)
C31 C26 Ru2 127.0(4)
C11 C32 C8 60.3(9)
C11 C32 C10 108.7(13)
C8 C32 C10 57.6(8)
C11 C33 C8 63.0(9)
C11 C33 C9 127.0(14)
C8 C33 C9 64.0(9)
C10 C34 C8 62.1(10)
C10 C34 C9 121.0(14)
C8 C34 C9 62.5(8)

loop_
_geom_bond_atom_site_label_1
_geom_bond_atom_site_label_2
_geom_bond_distance
Ru1 N1 1.890(4)
Ru1 C7 2.090(5)
Ru1 C16 2.175(5)
Ru1 C14 2.186(5)
Ru1 C15 2.193(5)
Ru1 C13 2.233(5)
Ru1 C12 2.245(5)
Ru1 Ru2 2.6594(5)
Ru2 N1 1.885(4)
Ru2 C7 2.082(5)
Ru2 C24 2.186(4)
Ru2 C22 2.180(5)
Ru2 C23 2.204(5)
Ru2 C26 2.231(4)
Ru2 C25 2.233(5)
N1 C1 1.402(7)
N3 N4 0.55(3)
N3 C7 1.253(9)
N3 C8 1.388(10)
N4 C7 1.281(12)
N4 C8 1.355(12)
C1 C2 1.374(7)
C1 C6 1.368(7)
C2 C3 1.381(8)
C3 C4 1.353(10)
C4 C5 1.374(9)
C5 C6 1.389(9)
C8 C11 1.550(16)
C8 C34 1.543(16)
C8 C10 1.520(17)
C8 C33 1.530(16)
C8 C9 1.592(18)
C8 C32 1.606(18)
C9 C33 1.473(13)
C9 C34 1.526(13)
C10 C34 1.393(13)
C10 C32 1.549(13)
C11 C33 1.431(13)
C11 C32 1.470(13)
C12 C13 1.432(8)
C12 C16 1.443(8)
C12 C17 1.486(8)
C13 C14 1.416(8)
C13 C18 1.501(8)
C14 C15 1.395(7)
C14 C19 1.501(7)
C15 C16 1.400(8)
C15 C20 1.517(9)
C16 C21 1.494(8)
C22 C23 1.408(8)
C22 C26 1.430(8)
C22 C27 1.500(7)
C23 C24 1.414(7)
C23 C28 1.512(8)
C24 C25 1.424(8)
C24 C29 1.502(8)
C25 C26 1.411(8)
C25 C30 1.505(7)
C26 C31 1.483(8)
